data_2310633
loop_
_publ_author_name
'Mewnham, R.E.'
'Fang, J.H.'
'Santoro, R.P.'

_publ_section_title
;
 Crystal structure and magnetic properties of Co Ti O3
;
_journal_name_full 'Acta Crystallographica (1,1948-23,1967)'
_journal_page_first 240
_journal_page_last 242
_journal_volume 17
_journal_year 1964
_chemical_formula_sum 'Co O3 Ti'
_chemical_name_systematic 'Co Ti O3'
_space_group_IT_number 148
_symmetry_space_group_name_Hall '-P 3*'
_symmetry_space_group_name_H-M 'R -3 :R'
_cell_angle_alpha 55
_cell_angle_beta 55
_cell_angle_gamma 55
_cell_formula_units_Z 2
_cell_length_a 5.4846
_cell_length_b 5.4846
_cell_length_c 5.4846
_cell_volume 103.088
_citation_journal_id_ASTM ACCRA9
_cod_data_source_file Mewnham_ACCRA9_1964_135.cif
_cod_data_source_block Co1O3Ti1
_cod_original_cell_volume 103.0879
_cod_original_sg_symbol_Hall '-R 3 (-y+z,x+z,-x+y+z)'
_cod_original_formula_sum 'Co1 O3 Ti1'
_cod_database_code 2310633

loop_
_symmetry_equiv_pos_as_xyz
x,y,z
z,x,y
y,z,x
-x,-y,-z
-z,-x,-y
-y,-z,-x

loop_
_atom_site_label
_atom_site_type_symbol
_atom_site_fract_x
_atom_site_fract_y
_atom_site_fract_z
_atom_site_occupancy
_atom_site_U_iso_or_equiv
O1 O-2 0.558 -0.044 0.221 1 0.0
Ti1 Ti+4 0.1465 0.1465 0.1465 1 0.0
Co1 Co+2 0.3549 0.3549 0.3549 1 0.0
